data_4120087
loop_
_publ_author_name
'Shunxi Dong'
'Xiaohua Liu'
'Yin Zhu'
'Peng He'
'Lili Lin'
'Xiaoming Feng'

_publ_section_title
;
 Organocatalytic Oxyamination of Azlactones: Kinetic Resolution of
 Oxaziridines and Asymmetric Synthesis of Oxazolin-4-ones
;
_journal_name_full 'Journal of the American Chemical Society'
_journal_page_first 10026
_journal_page_last 10029
_journal_paper_doi 10.1021/ja404379n
_journal_volume 135
_journal_year 2013
_chemical_absolute_configuration rm
_chemical_formula_moiety 'C52 H80 N8 O2, 2(B F4)'
_chemical_formula_sum 'C52 H80 B2 F8 N8 O2'
_chemical_formula_weight 1022.86
_chemical_name_systematic
; 
 ? 
;
_space_group_IT_number 96
_symmetry_cell_setting tetragonal
_symmetry_space_group_name_Hall 'P 4nw 2abw'
_symmetry_space_group_name_H-M 'P 43 21 2'
_atom_sites_solution_hydrogens geom
_atom_sites_solution_primary direct
_atom_sites_solution_secondary difmap
_audit_creation_method SHELXL-97
_cell_angle_alpha 90.00
_cell_angle_beta 90.00
_cell_angle_gamma 90.00
_cell_formula_units_Z 4
_cell_length_a 20.254(3)
_cell_length_b 20.254(3)
_cell_length_c 18.001(4)
_cell_measurement_reflns_used 20008
_cell_measurement_temperature 173(2)
_cell_measurement_theta_max 27.47
_cell_measurement_theta_min 1.82
_cell_volume 7384(2)
_computing_cell_refinement 'CrystalClear (Rigaku Inc., 2007)'
_computing_data_collection 'CrystalClear (Rigaku Inc., 2007)'
_computing_data_reduction 'CrystalClear (Rigaku Inc., 2007)'
_computing_molecular_graphics 'Olex2 ver 1.1'
_computing_publication_material 'SHELX97 (Sheldrick, 2008)'
_computing_structure_refinement 'Olex2 ver 1.1'
_computing_structure_solution 'SHELXS-97 (Sheldrick, 2008)'
_diffrn_ambient_temperature 173(2)
_diffrn_measured_fraction_theta_full 0.999
_diffrn_measured_fraction_theta_max 0.999
_diffrn_measurement_device_type 'Saturn724+ CCD'
_diffrn_measurement_method '\w scans at fixed \c = 45\%'
_diffrn_radiation_monochromator graphite
_diffrn_radiation_source 'sealed tube'
_diffrn_radiation_type MoK\a
_diffrn_radiation_wavelength 0.71073
_diffrn_reflns_av_R_equivalents 0.0819
_diffrn_reflns_av_sigmaI/netI 0.0428
_diffrn_reflns_limit_h_max 23
_diffrn_reflns_limit_h_min -24
_diffrn_reflns_limit_k_max 24
_diffrn_reflns_limit_k_min -24
_diffrn_reflns_limit_l_max 21
_diffrn_reflns_limit_l_min -21
_diffrn_reflns_number 54994
_diffrn_reflns_theta_full 25.00
_diffrn_reflns_theta_max 25.00
_diffrn_reflns_theta_min 1.42
_exptl_absorpt_coefficient_mu 0.070
_exptl_absorpt_correction_T_max 1.0000
_exptl_absorpt_correction_T_min 0.5564
_exptl_absorpt_correction_type multi-scan
_exptl_absorpt_process_details 'CrystalClear (Rigaku Inc., 2007)'
_exptl_crystal_colour colorless
_exptl_crystal_density_diffrn 0.920
_exptl_crystal_description plate
_exptl_crystal_F_000 2184
_exptl_crystal_size_max 0.59
_exptl_crystal_size_mid 0.29
_exptl_crystal_size_min 0.13
_platon_squeeze_details
;
;
_refine_diff_density_max 0.414
_refine_diff_density_min -0.341
_refine_diff_density_rms 0.081
_refine_ls_abs_structure_details 'Flack H D (1983), Acta Cryst. A39, 876-881'
_refine_ls_abs_structure_Flack 1(2)
_refine_ls_extinction_method none
_refine_ls_goodness_of_fit_ref 1.804
_refine_ls_hydrogen_treatment constr
_refine_ls_matrix_type full
_refine_ls_number_parameters 325
_refine_ls_number_reflns 6507
_refine_ls_number_restraints 444
_refine_ls_restrained_S_all 1.932
_refine_ls_R_factor_all 0.1459
_refine_ls_R_factor_gt 0.1263
_refine_ls_shift/su_max 0.001
_refine_ls_shift/su_mean 0.000
_refine_ls_structure_factor_coef Fsqd
_refine_ls_weighting_details 'calc w=1/[\s^2^(Fo^2^)+(0.1000P)^2^+0.0000P] where P=(Fo^2^+2Fc^2^)/3'
_refine_ls_weighting_scheme calc
_refine_ls_wR_factor_gt 0.3066
_refine_ls_wR_factor_ref 0.3154
_reflns_number_gt 5212
_reflns_number_total 6507
_reflns_threshold_expression >2sigma(I)
_cod_data_source_file ja404379n_si_003.cif
_cod_data_source_block a
_cod_database_code 4120087

loop_
_symmetry_equiv_pos_as_xyz
'x, y, z'
'-x, -y, z+1/2'
'-y+1/2, x+1/2, z+3/4'
'y+1/2, -x+1/2, z+1/4'
'-x+1/2, y+1/2, -z+3/4'
'x+1/2, -y+1/2, -z+1/4'
'y, x, -z'
'-y, -x, -z+1/2'

loop_
_atom_site_label
_atom_site_type_symbol
_atom_site_fract_x
_atom_site_fract_y
_atom_site_fract_z
_atom_site_U_iso_or_equiv
_atom_site_adp_type
_atom_site_occupancy
_atom_site_symmetry_multiplicity
_atom_site_calc_flag
_atom_site_refinement_flags
F1 F -0.1567(2) 0.3543(3) 0.2135(4) 0.138(2) Uani 1 1 d U
F2 F -0.0541(3) 0.3613(4) 0.2519(4) 0.184(3) Uani 1 1 d U
F3 F -0.1165(4) 0.2867(4) 0.2990(3) 0.169(3) Uani 1 1 d U
F4 F -0.0851(3) 0.2759(2) 0.1822(3) 0.1231(18) Uani 1 1 d U
O1 O 0.02745(18) 0.09018(18) 0.08981(19) 0.0588(10) Uani 1 1 d U
N3 N 0.0309(3) 0.2584(2) -0.0112(2) 0.0628(12) Uani 1 1 d U
H3 H 0.0704 0.2705 0.0041 0.075 Uiso 1 1 calc R
N4 N 0.0697(2) 0.1687(2) -0.0738(2) 0.0582(11) Uani 1 1 d U
H4 H 0.0675 0.1254 -0.0766 0.070 Uiso 1 1 calc R
N5 N -0.0299(2) 0.1622(2) -0.0164(2) 0.0513(10) Uani 1 1 d U
N6 N -0.0473(2) 0.1083(2) 0.1782(3) 0.0658(12) Uani 1 1 d U
H6 H -0.0843 0.1287 0.1895 0.079 Uiso 1 1 calc R
C1 C -0.0565(3) 0.1680(3) 0.0620(3) 0.0535(12) Uani 1 1 d U
H1 H -0.0456 0.2130 0.0812 0.064 Uiso 1 1 calc R
C2 C -0.1332(3) 0.1617(3) 0.0578(3) 0.0647(15) Uani 1 1 d U
H2B H -0.1517 0.1621 0.1087 0.078 Uiso 1 1 calc R
H2A H -0.1514 0.2001 0.0306 0.078 Uiso 1 1 calc R
C3 C -0.1539(3) 0.0989(4) 0.0191(4) 0.0805(17) Uani 1 1 d U
H3B H -0.1375 0.0604 0.0475 0.097 Uiso 1 1 calc R
H3A H -0.2027 0.0965 0.0175 0.097 Uiso 1 1 calc R
C4 C -0.1275(3) 0.0964(3) -0.0570(4) 0.0720(16) Uani 1 1 d U
H4B H -0.1466 0.1330 -0.0865 0.086 Uiso 1 1 calc R
H4A H -0.1407 0.0543 -0.0807 0.086 Uiso 1 1 calc R
C5 C -0.0493(3) 0.1023(3) -0.0570(3) 0.0631(14) Uani 1 1 d U
H5B H -0.0296 0.0630 -0.0330 0.076 Uiso 1 1 calc R
H5A H -0.0328 0.1046 -0.1088 0.076 Uiso 1 1 calc R
C6 C 0.0241(3) 0.1964(3) -0.0338(2) 0.0539(12) Uani 1 1 d U
C7 C 0.1261(3) 0.2002(4) -0.1166(3) 0.0752(16) Uani 1 1 d U
H7 H 0.1356 0.2436 -0.0924 0.090 Uiso 1 1 calc R
C8 C 0.1875(5) 0.1608(6) -0.1135(7) 0.142(3) Uani 1 1 d U
H8A H 0.1798 0.1171 -0.1367 0.170 Uiso 1 1 calc R
H8B H 0.2002 0.1535 -0.0610 0.170 Uiso 1 1 calc R
C9 C 0.2445(6) 0.1964(6) -0.1546(6) 0.144(3) Uani 1 1 d U
H9B H 0.2537 0.2395 -0.1309 0.173 Uiso 1 1 calc R
H9A H 0.2852 0.1693 -0.1525 0.173 Uiso 1 1 calc R
C10 C 0.2237(4) 0.2062(5) -0.2335(5) 0.106(2) Uani 1 1 d U
H10B H 0.2592 0.2296 -0.2605 0.127 Uiso 1 1 calc R
H10A H 0.2178 0.1625 -0.2572 0.127 Uiso 1 1 calc R
C11 C 0.1622(5) 0.2438(6) -0.2408(6) 0.130(3) Uani 1 1 d U
H11A H 0.1474 0.2431 -0.2932 0.156 Uiso 1 1 calc R
H11B H 0.1701 0.2903 -0.2265 0.156 Uiso 1 1 calc R
C12 C 0.1065(5) 0.2134(5) -0.1895(5) 0.116(2) Uani 1 1 d U
H12B H 0.0687 0.2443 -0.1883 0.139 Uiso 1 1 calc R
H12A H 0.0909 0.1717 -0.2124 0.139 Uiso 1 1 calc R
C13 C -0.0214(3) 0.3089(3) -0.0093(3) 0.0754(16) Uani 1 1 d U
H13 H -0.0644 0.2871 0.0025 0.091 Uiso 1 1 calc R
C14 C -0.0272(4) 0.3435(4) -0.0822(4) 0.096(2) Uani 1 1 d U
H14A H -0.0451 0.3129 -0.1200 0.115 Uiso 1 1 calc R
H14B H 0.0169 0.3585 -0.0989 0.115 Uiso 1 1 calc R
C15 C -0.0754(5) 0.4058(5) -0.0732(6) 0.131(3) Uani 1 1 d U
H15B H -0.0706 0.4350 -0.1170 0.157 Uiso 1 1 calc R
H15A H -0.1217 0.3903 -0.0714 0.157 Uiso 1 1 calc R
C16 C -0.0607(6) 0.4439(5) -0.0051(7) 0.136(3) Uani 1 1 d U
H16B H -0.0196 0.4691 -0.0141 0.164 Uiso 1 1 calc R
H16A H -0.0966 0.4765 0.0017 0.164 Uiso 1 1 calc R
C17 C -0.0534(6) 0.4109(6) 0.0597(7) 0.139(3) Uani 1 1 d U
H17A H -0.0965 0.3914 0.0736 0.166 Uiso 1 1 calc R
H17B H -0.0412 0.4430 0.0989 0.166 Uiso 1 1 calc R
C18 C -0.0006(5) 0.3549(5) 0.0584(6) 0.117(2) Uani 1 1 d U
H18A H -0.0010 0.3298 0.1056 0.140 Uiso 1 1 calc R
H18B H 0.0441 0.3733 0.0507 0.140 Uiso 1 1 calc R
C19 C -0.0211(2) 0.1158(2) 0.1123(2) 0.0323(9) Uani 1 1 d U
C20 C -0.0155(3) 0.0664(3) 0.2323(3) 0.0603(14) Uani 1 1 d U
H20 H 0.0186 0.0399 0.2053 0.072 Uiso 1 1 calc R
C21 C 0.0194(3) 0.1042(3) 0.2912(3) 0.0663(15) Uani 1 1 d U
C22 C 0.0148(3) 0.1730(3) 0.3011(4) 0.0763(17) Uani 1 1 d U
H22 H -0.0122 0.1978 0.2682 0.092 Uiso 1 1 calc R
C23 C 0.0473(3) 0.2048(3) 0.3555(4) 0.0756(17) Uani 1 1 d U
H23 H 0.0426 0.2514 0.3599 0.091 Uiso 1 1 calc R
C24 C 0.0895(4) 0.1697(4) 0.4078(4) 0.099(2) Uani 1 1 d U
H24 H 0.1104 0.1922 0.4477 0.118 Uiso 1 1 calc R
C25 C 0.0980(5) 0.1030(5) 0.3974(5) 0.105(2) Uani 1 1 d U
H25 H 0.1272 0.0796 0.4293 0.126 Uiso 1 1 calc R
C26 C 0.0640(4) 0.0674(4) 0.3395(4) 0.098(2) Uani 1 1 d U
H26 H 0.0704 0.0213 0.3330 0.118 Uiso 1 1 calc R
B1 B -0.1047(7) 0.3182(6) 0.2335(7) 0.118(3) Uani 1 1 d U

loop_
_atom_site_aniso_label
_atom_site_aniso_U_11
_atom_site_aniso_U_22
_atom_site_aniso_U_33
_atom_site_aniso_U_23
_atom_site_aniso_U_13
_atom_site_aniso_U_12
F1 0.093(3) 0.127(4) 0.196(5) -0.038(4) -0.028(3) 0.050(3)
F2 0.123(4) 0.235(7) 0.193(6) -0.091(6) -0.030(5) 0.002(5)
F3 0.216(7) 0.188(6) 0.104(3) -0.017(4) 0.012(4) 0.094(5)
F4 0.181(5) 0.087(3) 0.101(3) -0.011(2) 0.030(3) 0.035(3)
O1 0.055(2) 0.056(2) 0.065(2) 0.0082(17) 0.0269(18) 0.0094(18)
N3 0.078(3) 0.050(2) 0.060(2) 0.007(2) 0.014(2) -0.006(2)
N4 0.076(3) 0.060(3) 0.0383(19) 0.002(2) 0.008(2) -0.009(2)
N5 0.062(2) 0.054(2) 0.0374(18) 0.0092(18) 0.0120(19) -0.007(2)
N6 0.062(3) 0.069(3) 0.066(2) 0.023(2) 0.013(2) 0.011(2)
C1 0.059(3) 0.049(3) 0.052(2) 0.005(2) 0.019(2) 0.000(2)
C2 0.068(3) 0.064(3) 0.062(3) 0.014(3) 0.014(3) 0.017(3)
C3 0.067(3) 0.084(4) 0.090(4) 0.017(3) -0.002(3) 0.010(3)
C4 0.077(3) 0.066(3) 0.073(3) 0.002(3) 0.002(3) -0.007(3)
C5 0.078(3) 0.055(3) 0.056(3) -0.010(2) 0.005(3) -0.008(3)
C6 0.080(3) 0.050(3) 0.0314(19) -0.009(2) -0.001(2) 0.002(3)
C7 0.083(4) 0.083(4) 0.059(3) 0.009(3) 0.025(3) -0.004(3)
C8 0.126(5) 0.162(6) 0.138(5) 0.046(5) 0.006(5) 0.000(5)
C9 0.123(5) 0.162(6) 0.147(5) 0.039(5) 0.022(5) -0.018(5)
C10 0.100(4) 0.110(5) 0.108(4) -0.006(4) 0.031(4) 0.001(4)
C11 0.118(5) 0.160(6) 0.113(4) 0.032(5) 0.020(4) 0.005(5)
C12 0.099(4) 0.144(5) 0.105(4) 0.035(4) 0.013(4) 0.001(4)
C13 0.083(4) 0.069(3) 0.074(3) -0.005(3) 0.025(3) -0.005(3)
C14 0.093(4) 0.094(4) 0.101(4) 0.023(4) 0.046(4) 0.025(4)
C15 0.120(5) 0.132(5) 0.140(5) 0.032(5) 0.042(5) 0.017(5)
C16 0.128(5) 0.122(5) 0.159(6) -0.006(5) 0.031(5) 0.027(5)
C17 0.129(5) 0.131(5) 0.155(6) -0.022(5) 0.032(5) 0.024(5)
C18 0.108(5) 0.105(5) 0.137(5) -0.019(4) 0.028(4) -0.003(4)
C19 0.027(2) 0.033(2) 0.0363(19) 0.0039(18) 0.0145(18) -0.0022(17)
C20 0.052(3) 0.067(3) 0.062(3) 0.015(3) 0.012(2) 0.020(3)
C21 0.071(3) 0.072(3) 0.056(3) 0.006(3) 0.022(3) 0.012(3)
C22 0.079(4) 0.073(4) 0.077(3) 0.013(3) 0.009(3) -0.014(3)
C23 0.070(4) 0.074(4) 0.083(3) 0.007(3) 0.008(3) -0.005(3)
C24 0.105(4) 0.102(4) 0.089(4) 0.006(4) 0.008(4) -0.006(4)
C25 0.111(5) 0.106(5) 0.097(4) 0.007(4) -0.016(4) 0.003(4)
C26 0.107(4) 0.095(4) 0.092(4) 0.011(4) 0.000(4) 0.017(4)
B1 0.124(6) 0.114(6) 0.116(6) -0.021(5) -0.012(5) 0.003(5)

loop_
_atom_type_symbol
_atom_type_description
_atom_type_scat_dispersion_real
_atom_type_scat_dispersion_imag
_atom_type_scat_source
C C 0.0033 0.0016 'International Tables Vol C Tables 4.2.6.8 and 6.1.1.4'
H H 0.0000 0.0000 'International Tables Vol C Tables 4.2.6.8 and 6.1.1.4'
B B 0.0013 0.0007 'International Tables Vol C Tables 4.2.6.8 and 6.1.1.4'
N N 0.0061 0.0033 'International Tables Vol C Tables 4.2.6.8 and 6.1.1.4'
O O 0.0106 0.0060 'International Tables Vol C Tables 4.2.6.8 and 6.1.1.4'
F F 0.0171 0.0103 'International Tables Vol C Tables 4.2.6.8 and 6.1.1.4'

loop_
_geom_angle_atom_site_label_1
_geom_angle_atom_site_label_2
_geom_angle_atom_site_label_3
_geom_angle
_geom_angle_site_symmetry_1
_geom_angle_site_symmetry_3
C6 N3 C13 126.1(5) . .
C6 N3 H3 117.0 . .
C13 N3 H3 117.0 . .
C6 N4 C7 129.4(5) . .
C6 N4 H4 115.3 . .
C7 N4 H4 115.3 . .
C6 N5 C5 122.1(4) . .
C6 N5 C1 118.1(4) . .
C5 N5 C1 115.6(4) . .
C19 N6 C20 119.8(4) . .
C19 N6 H6 120.1 . .
C20 N6 H6 120.1 . .
N5 C1 C2 107.6(4) . .
N5 C1 C19 108.9(4) . .
C2 C1 C19 115.4(4) . .
N5 C1 H1 108.3 . .
C2 C1 H1 108.3 . .
C19 C1 H1 108.3 . .
C3 C2 C1 111.6(5) . .
C3 C2 H2B 109.3 . .
C1 C2 H2B 109.3 . .
C3 C2 H2A 109.3 . .
C1 C2 H2A 109.3 . .
H2B C2 H2A 108.0 . .
C4 C3 C2 110.9(6) . .
C4 C3 H3B 109.5 . .
C2 C3 H3B 109.5 . .
C4 C3 H3A 109.5 . .
C2 C3 H3A 109.5 . .
H3B C3 H3A 108.0 . .
C3 C4 C5 111.1(5) . .
C3 C4 H4B 109.4 . .
C5 C4 H4B 109.4 . .
C3 C4 H4A 109.4 . .
C5 C4 H4A 109.4 . .
H4B C4 H4A 108.0 . .
N5 C5 C4 109.1(5) . .
N5 C5 H5B 109.9 . .
C4 C5 H5B 109.9 . .
N5 C5 H5A 109.9 . .
C4 C5 H5A 109.9 . .
H5B C5 H5A 108.3 . .
N4 C6 N3 120.3(5) . .
N4 C6 N5 119.3(5) . .
N3 C6 N5 120.4(5) . .
C12 C7 C8 112.1(7) . .
C12 C7 N4 110.1(6) . .
C8 C7 N4 112.8(6) . .
C12 C7 H7 107.2 . .
C8 C7 H7 107.2 . .
N4 C7 H7 107.2 . .
C7 C8 C9 111.0(8) . .
C7 C8 H8A 109.4 . .
C9 C8 H8A 109.4 . .
C7 C8 H8B 109.4 . .
C9 C8 H8B 109.4 . .
H8A C8 H8B 108.0 . .
C10 C9 C8 107.7(9) . .
C10 C9 H9B 110.2 . .
C8 C9 H9B 110.2 . .
C10 C9 H9A 110.2 . .
C8 C9 H9A 110.2 . .
H9B C9 H9A 108.5 . .
C11 C10 C9 113.2(9) . .
C11 C10 H10B 108.9 . .
C9 C10 H10B 108.9 . .
C11 C10 H10A 108.9 . .
C9 C10 H10A 108.9 . .
H10B C10 H10A 107.7 . .
C10 C11 C12 110.5(8) . .
C10 C11 H11A 109.5 . .
C12 C11 H11A 109.5 . .
C10 C11 H11B 109.5 . .
C12 C11 H11B 109.5 . .
H11A C11 H11B 108.1 . .
C7 C12 C11 114.9(8) . .
C7 C12 H12B 108.6 . .
C11 C12 H12B 108.6 . .
C7 C12 H12A 108.6 . .
C11 C12 H12A 108.6 . .
H12B C12 H12A 107.5 . .
N3 C13 C14 111.3(5) . .
N3 C13 C18 103.5(6) . .
C14 C13 C18 114.8(6) . .
N3 C13 H13 109.0 . .
C14 C13 H13 109.0 . .
C18 C13 H13 109.0 . .
C13 C14 C15 109.2(6) . .
C13 C14 H14A 109.8 . .
C15 C14 H14A 109.8 . .
C13 C14 H14B 109.8 . .
C15 C14 H14B 109.8 . .
H14A C14 H14B 108.3 . .
C16 C15 C14 111.8(9) . .
C16 C15 H15B 109.2 . .
C14 C15 H15B 109.2 . .
C16 C15 H15A 109.2 . .
C14 C15 H15A 109.2 . .
H15B C15 H15A 107.9 . .
C17 C16 C15 118.7(10) . .
C17 C16 H16B 107.6 . .
C15 C16 H16B 107.6 . .
C17 C16 H16A 107.6 . .
C15 C16 H16A 107.6 . .
H16B C16 H16A 107.1 . .
C16 C17 C18 115.0(9) . .
C16 C17 H17A 108.5 . .
C18 C17 H17A 108.5 . .
C16 C17 H17B 108.5 . .
C18 C17 H17B 108.5 . .
H17A C17 H17B 107.5 . .
C17 C18 C13 104.8(8) . .
C17 C18 H18A 110.8 . .
C13 C18 H18A 110.8 . .
C17 C18 H18B 110.8 . .
C13 C18 H18B 110.8 . .
H18A C18 H18B 108.9 . .
O1 C19 N6 126.7(4) . .
O1 C19 C1 118.6(4) . .
N6 C19 C1 114.6(4) . .
N6 C20 C21 113.0(5) . .
N6 C20 C20 111.2(5) . 8
C21 C20 C20 110.8(5) . 8
N6 C20 H20 107.2 . .
C21 C20 H20 107.2 . .
C20 C20 H20 107.2 8 .
C22 C21 C26 118.1(6) . .
C22 C21 C20 124.6(6) . .
C26 C21 C20 117.2(6) . .
C23 C22 C21 122.3(7) . .
C23 C22 H22 118.9 . .
C21 C22 H22 118.9 . .
C22 C23 C24 121.6(7) . .
C22 C23 H23 119.2 . .
C24 C23 H23 119.2 . .
C25 C24 C23 117.8(8) . .
C25 C24 H24 121.1 . .
C23 C24 H24 121.1 . .
C24 C25 C26 121.9(8) . .
C24 C25 H25 119.0 . .
C26 C25 H25 119.0 . .
C25 C26 C21 118.2(7) . .
C25 C26 H26 120.9 . .
C21 C26 H26 120.9 . .
F4 B1 F1 113.8(10) . .
F4 B1 F3 110.8(10) . .
F1 B1 F3 110.7(11) . .
F4 B1 F2 110.6(10) . .
F1 B1 F2 107.6(10) . .
F3 B1 F2 102.6(9) . .

loop_
_geom_bond_atom_site_label_1
_geom_bond_atom_site_label_2
_geom_bond_distance
_geom_bond_site_symmetry_2
F1 B1 1.332(13) .
F2 B1 1.386(14) .
F3 B1 1.360(14) .
F4 B1 1.322(12) .
O1 C19 1.183(5) .
N3 C6 1.328(7) .
N3 C13 1.473(8) .
N3 H3 0.8800 .
N4 C6 1.299(7) .
N4 C7 1.518(8) .
N4 H4 0.8800 .
N5 C6 1.332(7) .
N5 C5 1.470(7) .
N5 C1 1.516(6) .
N6 C19 1.309(6) .
N6 C20 1.444(7) .
N6 H6 0.8800 .
C1 C2 1.559(8) .
C1 C19 1.566(7) .
C1 H1 1.0000 .
C2 C3 1.509(9) .
C2 H2B 0.9900 .
C2 H2A 0.9900 .
C3 C4 1.472(9) .
C3 H3B 0.9900 .
C3 H3A 0.9900 .
C4 C5 1.589(9) .
C4 H4B 0.9900 .
C4 H4A 0.9900 .
C5 H5B 0.9900 .
C5 H5A 0.9900 .
C7 C12 1.398(11) .
C7 C8 1.480(12) .
C7 H7 1.0000 .
C8 C9 1.549(14) .
C8 H8A 0.9900 .
C8 H8B 0.9900 .
C9 C10 1.495(13) .
C9 H9B 0.9900 .
C9 H9A 0.9900 .
C10 C11 1.466(13) .
C10 H10B 0.9900 .
C10 H10A 0.9900 .
C11 C12 1.582(12) .
C11 H11A 0.9900 .
C11 H11B 0.9900 .
C12 H12B 0.9900 .
C12 H12A 0.9900 .
C13 C14 1.492(10) .
C13 C18 1.591(11) .
C13 H13 1.0000 .
C14 C15 1.604(11) .
C14 H14A 0.9900 .
C14 H14B 0.9900 .
C15 C16 1.477(15) .
C15 H15B 0.9900 .
C15 H15A 0.9900 .
C16 C17 1.352(14) .
C16 H16B 0.9900 .
C16 H16A 0.9900 .
C17 C18 1.559(13) .
C17 H17A 0.9900 .
C17 H17B 0.9900 .
C18 H18A 0.9900 .
C18 H18B 0.9900 .
C20 C21 1.487(9) .
C20 C20 1.592(11) 8
C20 H20 1.0000 .
C21 C22 1.409(9) .
C21 C26 1.457(9) .
C22 C23 1.344(9) .
C22 H22 0.9500 .
C23 C24 1.458(10) .
C23 H23 0.9500 .
C24 C25 1.376(12) .
C24 H24 0.9500 .
C25 C26 1.443(11) .
C25 H25 0.9500 .
C26 H26 0.9500 .

loop_
_geom_torsion_atom_site_label_1
_geom_torsion_atom_site_label_2
_geom_torsion_atom_site_label_3
_geom_torsion_atom_site_label_4
_geom_torsion
_geom_torsion_site_symmetry_1
_geom_torsion_site_symmetry_4
C6 N5 C1 C2 147.2(5) . .
C5 N5 C1 C2 -55.4(6) . .
C6 N5 C1 C19 -87.1(5) . .
C5 N5 C1 C19 70.4(6) . .
N5 C1 C2 C3 55.1(6) . .
C19 C1 C2 C3 -66.7(6) . .
C1 C2 C3 C4 -59.2(7) . .
C2 C3 C4 C5 57.5(7) . .
C6 N5 C5 C4 -148.7(5) . .
C1 N5 C5 C4 54.8(6) . .
C3 C4 C5 N5 -54.5(7) . .
C7 N4 C6 N3 -16.0(8) . .
C7 N4 C6 N5 163.2(5) . .
C13 N3 C6 N4 139.0(5) . .
C13 N3 C6 N5 -40.2(7) . .
C5 N5 C6 N4 -17.8(7) . .
C1 N5 C6 N4 138.1(5) . .
C5 N5 C6 N3 161.4(5) . .
C1 N5 C6 N3 -42.7(7) . .
C6 N4 C7 C12 -91.6(8) . .
C6 N4 C7 C8 142.4(8) . .
C12 C7 C8 C9 57.8(12) . .
N4 C7 C8 C9 -177.3(8) . .
C7 C8 C9 C10 -59.3(13) . .
C8 C9 C10 C11 57.6(12) . .
C9 C10 C11 C12 -50.9(12) . .
C8 C7 C12 C11 -51.3(12) . .
N4 C7 C12 C11 -177.7(7) . .
C10 C11 C12 C7 47.7(12) . .
C6 N3 C13 C14 -86.4(7) . .
C6 N3 C13 C18 149.7(6) . .
N3 C13 C14 C15 -170.2(7) . .
C18 C13 C14 C15 -53.0(10) . .
C13 C14 C15 C16 44.8(10) . .
C14 C15 C16 C17 -47.8(14) . .
C15 C16 C17 C18 55.0(15) . .
C16 C17 C18 C13 -54.5(13) . .
N3 C13 C18 C17 177.5(7) . .
C14 C13 C18 C17 56.0(9) . .
C20 N6 C19 O1 1.7(8) . .
C20 N6 C19 C1 -174.1(5) . .
N5 C1 C19 O1 14.7(6) . .
C2 C1 C19 O1 135.8(5) . .
N5 C1 C19 N6 -169.1(4) . .
C2 C1 C19 N6 -48.1(6) . .
C19 N6 C20 C21 104.4(6) . .
C19 N6 C20 C20 -130.2(5) . 8
N6 C20 C21 C22 8.9(8) . .
C20 C20 C21 C22 -116.7(5) 8 .
N6 C20 C21 C26 -167.9(5) . .
C20 C20 C21 C26 66.5(5) 8 .
C26 C21 C22 C23 -3.4(9) . .
C20 C21 C22 C23 179.8(6) . .
C21 C22 C23 C24 0.0(10) . .
C22 C23 C24 C25 3.4(11) . .
C23 C24 C25 C26 -3.3(12) . .
C24 C25 C26 C21 -0.1(12) . .
C22 C21 C26 C25 3.4(10) . .
C20 C21 C26 C25 -179.6(6) . .

loop_
_platon_squeeze_void_nr
_platon_squeeze_void_average_x
_platon_squeeze_void_average_y
_platon_squeeze_void_average_z
_platon_squeeze_void_volume
_platon_squeeze_void_count_electrons
_platon_squeeze_void_content
1 -0.038 0.591 0.087 2403 1015 ' '
2 0.271 0.271 0.000 6 1 ' '
3 0.329 0.329 0.000 6 6 ' '
4 0.771 0.229 0.250 7 1 ' '
5 0.829 0.171 0.250 5 6 ' '
6 0.677 0.677 0.500 6 6 ' '
7 0.735 0.735 0.500 6 1 ' '
8 0.177 0.823 0.750 7 6 ' '
9 0.235 0.765 0.750 5 1 ' '
